data_7016120
loop_
_publ_author_name
'Xu, Zhi-Wei'
'Han, Lei'
'Ji, Cheng'
'Zhang, Rui'
'Shen, Xu-Jie'
'Yan, Hong'

_publ_section_title
;
 Reactivity of the 16e (p-cymene)Ru half-sandwich complex containing a
 chelating 1,2-dicarba-closo-dodecaborane-1,2-dithiolate ligand towards
 diynes.
;
_journal_issue 26
_journal_name_full 'Dalton transactions (Cambridge, England : 2003)'
_journal_page_first 6992
_journal_page_last 6997
_journal_paper_doi 10.1039/c1dt10291e
_journal_volume 40
_journal_year 2011
_chemical_formula_moiety 'C22 H30 B10 Ru S2'
_chemical_formula_sum 'C22 H30 B10 Ru S2'
_chemical_formula_weight 567.75
_chemical_melting_point 429
_chemical_name_systematic
;
?
;
_space_group_IT_number 2
_symmetry_cell_setting triclinic
_symmetry_space_group_name_Hall '-P 1'
_symmetry_space_group_name_H-M 'P -1'
_atom_sites_solution_hydrogens geom
_atom_sites_solution_primary direct
_atom_sites_solution_secondary difmap
_audit_creation_method SHELXL-97
_cell_angle_alpha 99.6390(10)
_cell_angle_beta 90.2730(10)
_cell_angle_gamma 93.4100(10)
_cell_formula_units_Z 2
_cell_length_a 8.6951(7)
_cell_length_b 12.0538(10)
_cell_length_c 13.1658(10)
_cell_measurement_reflns_used 3781
_cell_measurement_temperature 291(2)
_cell_measurement_theta_max 27.15
_cell_measurement_theta_min 2.51
_cell_volume 1357.85(19)
_computing_cell_refinement 'Bruker SMART'
_computing_data_collection 'Bruker SMART'
_computing_data_reduction 'Bruker SAINT'
_computing_molecular_graphics 'Bruker SHELXTL'
_computing_publication_material 'Bruker SHELXTL'
_computing_structure_refinement 'Bruker SHELXTL'
_computing_structure_solution 'Bruker SHELXTL'
_diffrn_ambient_temperature 291(2)
_diffrn_measured_fraction_theta_full 0.981
_diffrn_measured_fraction_theta_max 0.981
_diffrn_measurement_device_type 'CCD area detector'
_diffrn_measurement_method 'phi and omega scans'
_diffrn_radiation_monochromator graphite
_diffrn_radiation_source 'fine-focus sealed tube'
_diffrn_radiation_type MoK\a
_diffrn_radiation_wavelength 0.71073
_diffrn_reflns_av_R_equivalents 0.0284
_diffrn_reflns_av_sigmaI/netI 0.0604
_diffrn_reflns_limit_h_max 10
_diffrn_reflns_limit_h_min -10
_diffrn_reflns_limit_k_max 14
_diffrn_reflns_limit_k_min -14
_diffrn_reflns_limit_l_max 16
_diffrn_reflns_limit_l_min -14
_diffrn_reflns_number 7470
_diffrn_reflns_theta_full 26.00
_diffrn_reflns_theta_max 26.00
_diffrn_reflns_theta_min 1.72
_exptl_absorpt_coefficient_mu 0.743
_exptl_absorpt_correction_T_max 0.8419
_exptl_absorpt_correction_T_min 0.8079
_exptl_absorpt_correction_type multi-scan
_exptl_absorpt_process_details '(SADABS; Bruker, 2000)'
_exptl_crystal_colour yellow
_exptl_crystal_density_diffrn 1.389
_exptl_crystal_density_method 'not measured'
_exptl_crystal_description block
_exptl_crystal_F_000 576
_exptl_crystal_size_max 0.30
_exptl_crystal_size_mid 0.26
_exptl_crystal_size_min 0.24
_refine_diff_density_max 0.890
_refine_diff_density_min -0.949
_refine_diff_density_rms 0.090
_refine_ls_extinction_method none
_refine_ls_goodness_of_fit_ref 1.115
_refine_ls_hydrogen_treatment constr
_refine_ls_matrix_type full
_refine_ls_number_parameters 319
_refine_ls_number_reflns 5238
_refine_ls_number_restraints 0
_refine_ls_restrained_S_all 1.115
_refine_ls_R_factor_all 0.0620
_refine_ls_R_factor_gt 0.0503
_refine_ls_shift/su_max 0.000
_refine_ls_shift/su_mean 0.000
_refine_ls_structure_factor_coef Fsqd
_refine_ls_weighting_details 'calc w=1/[\s^2^(Fo^2^)+(0.0585P)^2^+0.0000P] where P=(Fo^2^+2Fc^2^)/3'
_refine_ls_weighting_scheme calc
_refine_ls_wR_factor_gt 0.1072
_refine_ls_wR_factor_ref 0.1090
_reflns_number_gt 4191
_reflns_number_total 5238
_reflns_threshold_expression >2sigma(I)
_cod_data_source_file c1dt10291e.txt
_cod_data_source_block 1
_cod_depositor_comments
;
The following automatic conversions were performed:

'_symmetry_cell_setting' value 'Triclinic' changed to 'triclinic'
according to /home/saulius/struct/CIF-dictionaries/cif_core.dic
dictionary named 'cif_core.dic' version 2.4.1 from 2010-06-29.

Automatic conversion script
Id: cif_fix_values 1715 2011-07-08 13:25:40Z adriana 
;
_cod_original_sg_symbol_H-M 'P-1 '
_cod_database_code 7016120

loop_
_symmetry_equiv_pos_as_xyz
'x, y, z'
'-x, -y, -z'

loop_
_atom_site_label
_atom_site_type_symbol
_atom_site_fract_x
_atom_site_fract_y
_atom_site_fract_z
_atom_site_U_iso_or_equiv
_atom_site_adp_type
_atom_site_occupancy
_atom_site_symmetry_multiplicity
_atom_site_calc_flag
_atom_site_refinement_flags
_atom_site_disorder_assembly
_atom_site_disorder_group
Ru1 Ru 0.23469(3) 0.14253(2) 0.27672(2) 0.02898(11) Uani 1 1 d . . .
B3 B 0.2129(5) -0.0330(4) 0.2691(3) 0.0297(8) Uani 1 1 d . . .
B4 B 0.1439(6) -0.1321(4) 0.3514(4) 0.0373(10) Uani 1 1 d . . .
H5 H 0.1356 -0.1039 0.4340 0.045 Uiso 1 1 d R . .
B5 B -0.0160(6) -0.2160(4) 0.2871(4) 0.0425(11) Uani 1 1 d . . .
H4 H -0.1136 -0.2372 0.3271 0.051 Uiso 1 1 d R . .
B6 B -0.0433(7) -0.1746(4) 0.1653(4) 0.0484(12) Uani 1 1 d . . .
H3 H -0.1541 -0.1653 0.1335 0.058 Uiso 1 1 d R . .
B7 B 0.2819(6) -0.1226(4) 0.1564(4) 0.0424(11) Uani 1 1 d . . .
H10 H 0.3687 -0.0850 0.1133 0.051 Uiso 1 1 d R . .
B8 B 0.3078(5) -0.1600(4) 0.2776(4) 0.0395(10) Uani 1 1 d . . .
H9 H 0.4234 -0.1467 0.3118 0.047 Uiso 1 1 d R . .
B9 B 0.1673(6) -0.2713(4) 0.2871(4) 0.0465(12) Uani 1 1 d . . .
H8 H 0.1859 -0.3339 0.3302 0.056 Uiso 1 1 d R . .
B10 B 0.0517(6) -0.2967(4) 0.1733(4) 0.0467(11) Uani 1 1 d . . .
H7 H -0.0047 -0.3791 0.1392 0.056 Uiso 1 1 d R . .
B11 B 0.1240(6) -0.2051(4) 0.0887(4) 0.0447(11) Uani 1 1 d . . .
H11 H 0.1158 -0.2164 0.0088 0.054 Uiso 1 1 d R . .
B12 B 0.2538(6) -0.2648(4) 0.1680(4) 0.0435(11) Uani 1 1 d . . .
H12 H 0.3314 -0.3258 0.1407 0.052 Uiso 1 1 d R . .
C1 C 0.0193(5) -0.0825(3) 0.2729(3) 0.0359(8) Uani 1 1 d . . .
C2 C 0.1032(5) -0.0738(3) 0.1579(3) 0.0372(9) Uani 1 1 d . . .
C3 C 0.1312(5) 0.1444(3) 0.4257(3) 0.0359(8) Uani 1 1 d . . .
H3A H 0.1622 0.0734 0.4400 0.043 Uiso 1 1 d R . .
H3B H 0.1797 0.2135 0.4618 0.043 Uiso 1 1 d R . .
C4 C 0.0144(4) 0.1475(3) 0.3525(3) 0.0328(8) Uani 1 1 d . . .
C5 C -0.0737(4) 0.2494(3) 0.3483(3) 0.0334(8) Uani 1 1 d . . .
C6 C -0.0855(6) 0.3310(4) 0.4331(4) 0.0512(11) Uani 1 1 d . . .
H6 H -0.0335 0.3243 0.4934 0.061 Uiso 1 1 calc R . .
C7 C -0.1716(6) 0.4226(4) 0.4319(4) 0.0517(11) Uani 1 1 d . . .
H7A H -0.1800 0.4750 0.4917 0.062 Uiso 1 1 calc R . .
C8 C -0.2473(5) 0.4380(3) 0.3410(4) 0.0427(9) Uani 1 1 d . . .
C9 C -0.2335(5) 0.3550(4) 0.2544(4) 0.0473(10) Uani 1 1 d . . .
H9A H -0.2807 0.3626 0.1926 0.057 Uiso 1 1 calc R . .
C10 C -0.1502(5) 0.2612(4) 0.2594(4) 0.0460(10) Uani 1 1 d . . .
H10A H -0.1460 0.2054 0.2016 0.055 Uiso 1 1 calc R . .
C11 C -0.3386(6) 0.5297(4) 0.3369(4) 0.0545(12) Uani 1 1 d . . .
C12 C -0.4182(6) 0.6029(4) 0.3276(4) 0.0564(13) Uani 1 1 d . . .
H12A H -0.4812 0.6609 0.3203 0.068 Uiso 1 1 calc R . .
C13 C 0.4673(5) 0.1890(4) 0.3541(3) 0.0439(10) Uani 1 1 d . . .
C14 C 0.4918(5) 0.1332(4) 0.2540(3) 0.0422(9) Uani 1 1 d . . .
H14 H 0.5373 0.0598 0.2434 0.051 Uiso 1 1 calc R . .
C15 C 0.4285(5) 0.1724(4) 0.1710(4) 0.0452(10) Uani 1 1 d . . .
H15 H 0.4295 0.1239 0.1033 0.054 Uiso 1 1 calc R . .
C16 C 0.3461(5) 0.2713(4) 0.1801(3) 0.0426(9) Uani 1 1 d . . .
C17 C 0.3311(5) 0.3314(3) 0.2796(3) 0.0385(9) Uani 1 1 d . . .
H17 H 0.2596 0.3920 0.2911 0.046 Uiso 1 1 calc R . .
C18 C 0.3842(5) 0.2870(3) 0.3643(3) 0.0397(9) Uani 1 1 d . . .
H18 H 0.3525 0.3209 0.4333 0.048 Uiso 1 1 calc R . .
C19 C 0.5278(6) 0.1486(4) 0.4458(4) 0.0540(12) Uani 1 1 d . . .
H19A H 0.5387 0.0688 0.4298 0.081 Uiso 1 1 calc R . .
H19B H 0.4576 0.1643 0.5017 0.081 Uiso 1 1 calc R . .
H19C H 0.6264 0.1865 0.4654 0.081 Uiso 1 1 calc R . .
C20 C 0.2869(6) 0.3103(4) 0.0856(4) 0.0490(11) Uani 1 1 d . . .
H20 H 0.2400 0.2440 0.0403 0.059 Uiso 1 1 calc R . .
C21 C 0.1641(6) 0.3954(4) 0.1074(4) 0.0555(12) Uani 1 1 d . . .
H21A H 0.2095 0.4650 0.1448 0.083 Uiso 1 1 calc R . .
H21B H 0.0842 0.3665 0.1477 0.083 Uiso 1 1 calc R . .
H21C H 0.1210 0.4085 0.0435 0.083 Uiso 1 1 calc R . .
C22 C 0.4217(7) 0.3548(5) 0.0294(4) 0.0639(14) Uani 1 1 d . . .
H22A H 0.3880 0.3665 -0.0374 0.096 Uiso 1 1 calc R . .
H22B H 0.5000 0.3013 0.0216 0.096 Uiso 1 1 calc R . .
H22C H 0.4628 0.4251 0.0681 0.096 Uiso 1 1 calc R . .
S1 S -0.11256(11) 0.02125(8) 0.31602(9) 0.0392(2) Uani 1 1 d . . .
S2 S 0.08546(12) 0.06127(8) 0.12290(7) 0.0385(2) Uani 1 1 d . . .

loop_
_atom_site_aniso_label
_atom_site_aniso_U_11
_atom_site_aniso_U_22
_atom_site_aniso_U_33
_atom_site_aniso_U_23
_atom_site_aniso_U_13
_atom_site_aniso_U_12
Ru1 0.03235(17) 0.02595(16) 0.02899(16) 0.00516(11) -0.00076(11) 0.00328(11)
B3 0.028(2) 0.0307(19) 0.032(2) 0.0065(17) 0.0018(16) 0.0057(16)
B4 0.047(3) 0.031(2) 0.035(2) 0.0108(18) 0.0012(19) 0.0003(19)
B5 0.057(3) 0.024(2) 0.048(3) 0.0090(19) 0.004(2) 0.0017(19)
B6 0.056(3) 0.033(2) 0.055(3) 0.006(2) -0.016(2) -0.007(2)
B7 0.044(3) 0.043(3) 0.040(2) 0.006(2) 0.009(2) 0.012(2)
B8 0.032(2) 0.041(2) 0.051(3) 0.017(2) 0.0055(19) 0.0141(19)
B9 0.060(3) 0.036(2) 0.048(3) 0.015(2) 0.004(2) 0.018(2)
B10 0.053(3) 0.034(2) 0.052(3) 0.006(2) -0.003(2) -0.001(2)
B11 0.055(3) 0.031(2) 0.045(3) -0.001(2) -0.005(2) 0.006(2)
B12 0.046(3) 0.031(2) 0.056(3) 0.009(2) 0.008(2) 0.014(2)
C1 0.041(2) 0.0284(18) 0.038(2) 0.0084(16) -0.0010(16) -0.0029(16)
C2 0.051(2) 0.0279(18) 0.0323(19) 0.0026(15) -0.0018(17) 0.0037(17)
C3 0.0367(19) 0.0356(19) 0.0343(19) 0.0025(16) 0.0009(15) 0.0039(16)
C4 0.037(2) 0.0264(17) 0.0357(19) 0.0052(15) 0.0006(16) 0.0053(15)
C5 0.0297(18) 0.0309(18) 0.041(2) 0.0107(16) 0.0063(15) 0.0025(14)
C6 0.058(3) 0.039(2) 0.053(3) -0.005(2) 0.001(2) 0.009(2)
C7 0.064(3) 0.036(2) 0.051(3) -0.0080(19) -0.005(2) 0.017(2)
C8 0.043(2) 0.0301(18) 0.057(3) 0.0103(18) -0.0021(19) 0.0028(17)
C9 0.041(2) 0.053(3) 0.051(2) 0.015(2) -0.0125(19) 0.0142(19)
C10 0.044(2) 0.045(2) 0.047(2) 0.0005(19) -0.0068(19) 0.0131(19)
C11 0.052(3) 0.037(2) 0.076(3) 0.009(2) -0.021(2) 0.012(2)
C12 0.055(3) 0.046(2) 0.067(3) 0.001(2) -0.031(2) 0.027(2)
C13 0.031(2) 0.054(2) 0.048(2) 0.016(2) -0.0047(17) -0.0058(18)
C14 0.035(2) 0.043(2) 0.052(2) 0.0166(19) 0.0027(18) 0.0036(18)
C15 0.048(2) 0.041(2) 0.049(2) 0.0129(19) 0.008(2) 0.0011(19)
C16 0.045(2) 0.040(2) 0.044(2) 0.0129(18) 0.0073(18) -0.0015(18)
C17 0.037(2) 0.033(2) 0.044(2) 0.0085(17) -0.0001(17) -0.0053(16)
C18 0.044(2) 0.040(2) 0.033(2) 0.0053(17) -0.0022(17) -0.0108(18)
C19 0.057(3) 0.059(3) 0.045(2) 0.011(2) -0.020(2) -0.005(2)
C20 0.054(3) 0.046(2) 0.048(2) 0.015(2) 0.001(2) -0.005(2)
C21 0.056(3) 0.064(3) 0.058(3) 0.040(2) -0.014(2) 0.017(2)
C22 0.070(3) 0.068(3) 0.058(3) 0.020(3) 0.019(3) 0.013(3)
S1 0.0293(5) 0.0341(5) 0.0533(6) 0.0050(4) -0.0001(4) 0.0011(4)
S2 0.0499(6) 0.0308(4) 0.0354(5) 0.0068(4) -0.0092(4) 0.0048(4)

loop_
_atom_type_symbol
_atom_type_description
_atom_type_scat_dispersion_real
_atom_type_scat_dispersion_imag
_atom_type_scat_source
C C 0.0033 0.0016 'International Tables Vol C Tables 4.2.6.8 and 6.1.1.4'
H H 0.0000 0.0000 'International Tables Vol C Tables 4.2.6.8 and 6.1.1.4'
B B 0.0013 0.0007 'International Tables Vol C Tables 4.2.6.8 and 6.1.1.4'
S S 0.1246 0.1234 'International Tables Vol C Tables 4.2.6.8 and 6.1.1.4'
Ru Ru -1.2594 0.8363 'International Tables Vol C Tables 4.2.6.8 and 6.1.1.4'

loop_
_geom_angle_atom_site_label_1
_geom_angle_atom_site_label_2
_geom_angle_atom_site_label_3
_geom_angle
_geom_angle_site_symmetry_1
_geom_angle_site_symmetry_3
_geom_angle_publ_flag
B3 Ru1 C3 83.53(15) . . ?
B3 Ru1 C4 86.85(15) . . ?
C3 Ru1 C4 37.89(15) . . ?
B3 Ru1 C15 104.92(16) . . ?
C3 Ru1 C15 154.18(17) . . ?
C4 Ru1 C15 162.58(15) . . ?
B3 Ru1 C13 102.64(16) . . ?
C3 Ru1 C13 89.82(16) . . ?
C4 Ru1 C13 126.02(15) . . ?
C15 Ru1 C13 64.66(17) . . ?
B3 Ru1 C18 136.29(15) . . ?
C3 Ru1 C18 82.49(15) . . ?
C4 Ru1 C18 105.93(15) . . ?
C15 Ru1 C18 74.58(16) . . ?
C13 Ru1 C18 36.38(16) . . ?
B3 Ru1 C14 89.80(15) . . ?
C3 Ru1 C14 122.07(16) . . ?
C4 Ru1 C14 159.94(15) . . ?
C15 Ru1 C14 35.79(16) . . ?
C13 Ru1 C14 36.05(16) . . ?
C18 Ru1 C14 63.99(16) . . ?
B3 Ru1 C16 137.68(16) . . ?
C3 Ru1 C16 138.35(15) . . ?
C4 Ru1 C16 128.12(15) . . ?
C15 Ru1 C16 35.95(15) . . ?
C13 Ru1 C16 77.13(15) . . ?
C18 Ru1 C16 63.54(15) . . ?
C14 Ru1 C16 64.92(16) . . ?
B3 Ru1 C17 164.39(15) . . ?
C3 Ru1 C17 104.30(15) . . ?
C4 Ru1 C17 107.69(14) . . ?
C15 Ru1 C17 62.37(15) . . ?
C13 Ru1 C17 64.45(15) . . ?
C18 Ru1 C17 35.15(14) . . ?
C14 Ru1 C17 74.59(15) . . ?
C16 Ru1 C17 34.49(15) . . ?
B3 Ru1 S2 71.58(11) . . ?
C3 Ru1 S2 119.00(11) . . ?
C4 Ru1 S2 84.86(10) . . ?
C15 Ru1 S2 86.76(13) . . ?
C13 Ru1 S2 148.80(12) . . ?
C18 Ru1 S2 149.33(11) . . ?
C14 Ru1 S2 112.78(12) . . ?
C16 Ru1 S2 87.03(11) . . ?
C17 Ru1 S2 114.41(10) . . ?
C2 B3 C1 58.4(2) . . ?
C2 B3 B8 101.5(3) . . ?
C1 B3 B8 100.4(3) . . ?
C2 B3 B7 57.1(2) . . ?
C1 B3 B7 102.3(3) . . ?
B8 B3 B7 57.8(3) . . ?
C2 B3 B4 103.1(3) . . ?
C1 B3 B4 56.5(2) . . ?
B8 B3 B4 57.7(2) . . ?
B7 B3 B4 103.7(3) . . ?
C2 B3 Ru1 101.4(2) . . ?
C1 B3 Ru1 111.7(2) . . ?
B8 B3 Ru1 147.1(3) . . ?
B7 B3 Ru1 119.0(3) . . ?
B4 B3 Ru1 137.3(3) . . ?
C1 B4 B8 105.1(3) . . ?
C1 B4 B9 103.0(3) . . ?
B8 B4 B9 60.8(3) . . ?
C1 B4 B5 56.9(2) . . ?
B8 B4 B5 108.2(3) . . ?
B9 B4 B5 59.3(3) . . ?
C1 B4 B3 59.8(2) . . ?
B8 B4 B3 60.6(2) . . ?
B9 B4 B3 109.0(3) . . ?
B5 B4 B3 108.1(3) . . ?
C1 B4 H5 117.9 . . ?
B8 B4 H5 129.0 . . ?
B9 B4 H5 127.1 . . ?
B5 B4 H5 117.6 . . ?
B3 B4 H5 119.7 . . ?
C1 B5 B9 104.7(4) . . ?
C1 B5 B10 105.1(3) . . ?
B9 B5 B10 60.3(3) . . ?
C1 B5 B6 59.6(3) . . ?
B9 B5 B6 107.4(4) . . ?
B10 B5 B6 59.1(3) . . ?
C1 B5 B4 58.6(2) . . ?
B9 B5 B4 59.8(3) . . ?
B10 B5 B4 108.2(4) . . ?
B6 B5 B4 108.3(3) . . ?
C1 B5 H4 118.9 . . ?
B9 B5 H4 128.2 . . ?
B10 B5 H4 125.3 . . ?
B6 B5 H4 117.9 . . ?
B4 B5 H4 121.5 . . ?
C1 B6 C2 59.3(2) . . ?
C1 B6 B10 103.9(4) . . ?
C2 B6 B10 104.2(4) . . ?
C1 B6 B5 56.9(2) . . ?
C2 B6 B5 104.8(3) . . ?
B10 B6 B5 60.2(3) . . ?
C1 B6 B11 106.3(4) . . ?
C2 B6 B11 58.1(3) . . ?
B10 B6 B11 60.5(3) . . ?
B5 B6 B11 109.0(4) . . ?
C1 B6 H3 118.6 . . ?
C2 B6 H3 119.3 . . ?
B10 B6 H3 129.9 . . ?
B5 B6 H3 123.4 . . ?
B11 B6 H3 123.5 . . ?
C2 B7 B8 105.3(3) . . ?
C2 B7 B12 105.4(4) . . ?
B8 B7 B12 61.7(3) . . ?
C2 B7 B11 58.7(3) . . ?
B8 B7 B11 110.6(4) . . ?
B12 B7 B11 61.0(3) . . ?
C2 B7 B3 59.0(2) . . ?
B8 B7 B3 60.8(3) . . ?
B12 B7 B3 110.8(3) . . ?
B11 B7 B3 110.0(3) . . ?
C2 B7 H10 118.0 . . ?
B8 B7 H10 125.8 . . ?
B12 B7 H10 127.5 . . ?
B11 B7 H10 118.9 . . ?
B3 B7 H10 116.1 . . ?
B7 B8 B4 109.7(3) . . ?
B7 B8 B9 106.7(4) . . ?
B4 B8 B9 60.3(3) . . ?
B7 B8 B12 59.2(3) . . ?
B4 B8 B12 108.2(3) . . ?
B9 B8 B12 58.8(3) . . ?
B7 B8 B3 61.4(3) . . ?
B4 B8 B3 61.7(2) . . ?
B9 B8 B3 109.5(3) . . ?
B12 B8 B3 109.3(3) . . ?
B7 B8 H9 117.6 . . ?
B4 B8 H9 121.6 . . ?
B9 B8 H9 127.9 . . ?
B12 B8 H9 124.3 . . ?
B3 B8 H9 114.9 . . ?
B12 B9 B5 109.0(4) . . ?
B12 B9 B4 108.7(3) . . ?
B5 B9 B4 60.9(3) . . ?
B12 B9 B10 60.6(3) . . ?
B5 B9 B10 60.0(3) . . ?
B4 B9 B10 108.8(3) . . ?
B12 B9 B8 60.9(3) . . ?
B5 B9 B8 107.8(3) . . ?
B4 B9 B8 58.9(3) . . ?
B10 B9 B8 108.6(4) . . ?
B12 B9 H8 123.4 . . ?
B5 B9 H8 119.4 . . ?
B4 B9 H8 119.2 . . ?
B10 B9 H8 122.2 . . ?
B8 B9 H8 122.4 . . ?
B6 B10 B5 60.7(3) . . ?
B6 B10 B9 108.2(3) . . ?
B5 B10 B9 59.7(3) . . ?
B6 B10 B12 108.5(4) . . ?
B5 B10 B12 107.5(4) . . ?
B9 B10 B12 59.1(3) . . ?
B6 B10 B11 61.1(3) . . ?
B5 B10 B11 109.7(3) . . ?
B9 B10 B11 108.3(4) . . ?
B12 B10 B11 60.4(3) . . ?
B6 B10 H7 118.6 . . ?
B5 B10 H7 121.9 . . ?
B9 B10 H7 125.0 . . ?
B12 B10 H7 123.2 . . ?
B11 B10 H7 118.4 . . ?
C2 B11 B10 103.1(4) . . ?
C2 B11 B7 57.8(3) . . ?
B10 B11 B7 105.7(4) . . ?
C2 B11 B12 102.7(3) . . ?
B10 B11 B12 59.6(3) . . ?
B7 B11 B12 58.4(3) . . ?
C2 B11 B6 58.8(3) . . ?
B10 B11 B6 58.4(3) . . ?
B7 B11 B6 106.2(3) . . ?
B12 B11 B6 105.8(4) . . ?
C2 B11 H11 118.9 . . ?
B10 B11 H11 128.6 . . ?
B7 B11 H11 120.9 . . ?
B12 B11 H11 128.9 . . ?
B6 B11 H11 120.1 . . ?
B7 B12 B9 107.7(3) . . ?
B7 B12 B10 107.7(3) . . ?
B9 B12 B10 60.2(3) . . ?
B7 B12 B8 59.1(3) . . ?
B9 B12 B8 60.3(3) . . ?
B10 B12 B8 107.9(3) . . ?
B7 B12 B11 60.6(3) . . ?
B9 B12 B11 108.9(4) . . ?
B10 B12 B11 60.0(3) . . ?
B8 B12 B11 108.2(3) . . ?
B7 B12 H12 123.6 . . ?
B9 B12 H12 117.9 . . ?
B10 B12 H12 122.7 . . ?
B8 B12 H12 119.0 . . ?
B11 B12 H12 125.0 . . ?
B5 C1 B4 64.5(3) . . ?
B5 C1 C2 111.1(3) . . ?
B4 C1 C2 109.9(3) . . ?
B5 C1 B6 63.5(3) . . ?
B4 C1 B6 116.1(3) . . ?
C2 C1 B6 60.7(3) . . ?
B5 C1 B3 117.5(3) . . ?
B4 C1 B3 63.6(2) . . ?
C2 C1 B3 60.0(2) . . ?
B6 C1 B3 114.3(3) . . ?
B5 C1 S1 121.2(3) . . ?
B4 C1 S1 124.0(3) . . ?
C2 C1 S1 115.9(3) . . ?
B6 C1 S1 113.5(3) . . ?
B3 C1 S1 115.7(2) . . ?
B7 C2 C1 109.9(3) . . ?
B7 C2 B11 63.4(3) . . ?
C1 C2 B11 110.8(3) . . ?
B7 C2 B6 114.2(3) . . ?
C1 C2 B6 60.0(3) . . ?
B11 C2 B6 63.1(3) . . ?
B7 C2 B3 63.9(3) . . ?
C1 C2 B3 61.6(2) . . ?
B11 C2 B3 118.1(3) . . ?
B6 C2 B3 115.2(3) . . ?
B7 C2 S2 117.3(3) . . ?
C1 C2 S2 111.5(2) . . ?
B11 C2 S2 133.4(3) . . ?
B6 C2 S2 126.8(3) . . ?
B3 C2 S2 98.8(2) . . ?
C4 C3 Ru1 71.2(2) . . ?
C4 C3 H3A 120.2 . . ?
Ru1 C3 H3A 99.5 . . ?
C4 C3 H3B 119.8 . . ?
Ru1 C3 H3B 99.4 . . ?
H3A C3 H3B 120.0 . . ?
C3 C4 C5 123.2(3) . . ?
C3 C4 S1 117.7(3) . . ?
C5 C4 S1 109.4(3) . . ?
C3 C4 Ru1 70.9(2) . . ?
C5 C4 Ru1 116.2(3) . . ?
S1 C4 Ru1 114.53(18) . . ?
C6 C5 C10 118.2(4) . . ?
C6 C5 C4 121.3(4) . . ?
C10 C5 C4 120.4(4) . . ?
C5 C6 C7 122.0(5) . . ?
C5 C6 H6 119.0 . . ?
C7 C6 H6 119.0 . . ?
C6 C7 C8 120.7(4) . . ?
C6 C7 H7A 119.7 . . ?
C8 C7 H7A 119.7 . . ?
C9 C8 C11 120.5(4) . . ?
C9 C8 C7 116.9(4) . . ?
C11 C8 C7 122.5(4) . . ?
C10 C9 C8 120.8(4) . . ?
C10 C9 H9A 119.6 . . ?
C8 C9 H9A 119.6 . . ?
C5 C10 C9 121.2(4) . . ?
C5 C10 H10A 119.4 . . ?
C9 C10 H10A 119.4 . . ?
C12 C11 C8 175.9(6) . . ?
C11 C12 H12A 180.0 . . ?
C14 C13 C18 117.1(4) . . ?
C14 C13 C19 121.9(4) . . ?
C18 C13 C19 121.0(4) . . ?
C14 C13 Ru1 72.2(2) . . ?
C18 C13 Ru1 71.8(2) . . ?
C19 C13 Ru1 127.2(3) . . ?
C15 C14 C13 119.6(4) . . ?
C15 C14 Ru1 71.3(3) . . ?
C13 C14 Ru1 71.7(2) . . ?
C15 C14 H14 119.7 . . ?
C13 C14 H14 119.7 . . ?
Ru1 C14 H14 119.7 . . ?
C14 C15 C16 123.7(4) . . ?
C14 C15 Ru1 73.0(3) . . ?
C16 C15 Ru1 75.7(3) . . ?
C14 C15 H15 117.9 . . ?
C16 C15 H15 117.9 . . ?
Ru1 C15 H15 117.9 . . ?
C17 C16 C15 116.5(4) . . ?
C17 C16 C20 123.1(4) . . ?
C15 C16 C20 120.3(4) . . ?
C17 C16 Ru1 74.2(2) . . ?
C15 C16 Ru1 68.4(2) . . ?
C20 C16 Ru1 130.1(3) . . ?
C16 C17 C18 119.6(4) . . ?
C16 C17 Ru1 71.3(2) . . ?
C18 C17 Ru1 67.9(2) . . ?
C16 C17 H17 119.1 . . ?
C18 C17 H17 119.1 . . ?
Ru1 C17 H17 119.1 . . ?
C17 C18 C13 123.0(4) . . ?
C17 C18 Ru1 76.9(2) . . ?
C13 C18 Ru1 71.8(2) . . ?
C17 C18 H18 118.3 . . ?
C13 C18 H18 118.3 . . ?
Ru1 C18 H18 118.3 . . ?
C13 C19 H19A 109.5 . . ?
C13 C19 H19B 109.5 . . ?
H19A C19 H19B 109.5 . . ?
C13 C19 H19C 109.5 . . ?
H19A C19 H19C 109.5 . . ?
H19B C19 H19C 109.5 . . ?
C16 C20 C22 108.8(4) . . ?
C16 C20 C21 113.8(4) . . ?
C22 C20 C21 111.9(4) . . ?
C16 C20 H20 107.3 . . ?
C22 C20 H20 107.3 . . ?
C21 C20 H20 107.3 . . ?
C20 C21 H21A 109.5 . . ?
C20 C21 H21B 109.5 . . ?
H21A C21 H21B 109.5 . . ?
C20 C21 H21C 109.5 . . ?
H21A C21 H21C 109.5 . . ?
H21B C21 H21C 109.5 . . ?
C20 C22 H22A 109.5 . . ?
C20 C22 H22B 109.5 . . ?
H22A C22 H22B 109.5 . . ?
C20 C22 H22C 109.5 . . ?
H22A C22 H22C 109.5 . . ?
H22B C22 H22C 109.5 . . ?
C1 S1 C4 102.26(18) . . ?
C2 S2 Ru1 88.30(13) . . ?

loop_
_geom_bond_atom_site_label_1
_geom_bond_atom_site_label_2
_geom_bond_distance
_geom_bond_site_symmetry_2
_geom_bond_publ_flag
Ru1 B3 2.099(4) . ?
Ru1 C3 2.159(4) . ?
Ru1 C4 2.163(4) . ?
Ru1 C15 2.242(4) . ?
Ru1 C13 2.257(4) . ?
Ru1 C18 2.258(4) . ?
Ru1 C14 2.264(4) . ?
Ru1 C16 2.337(4) . ?
Ru1 C17 2.373(4) . ?
Ru1 S2 2.4298(10) . ?
B3 C2 1.727(6) . ?
B3 C1 1.756(6) . ?
B3 B8 1.800(6) . ?
B3 B7 1.809(6) . ?
B3 B4 1.820(6) . ?
B4 C1 1.695(6) . ?
B4 B8 1.746(6) . ?
B4 B9 1.772(7) . ?
B4 B5 1.791(7) . ?
B4 H5 1.0881 . ?
B5 C1 1.662(5) . ?
B5 B9 1.764(7) . ?
B5 B10 1.769(7) . ?
B5 B6 1.776(7) . ?
B5 H4 1.0417 . ?
B6 C1 1.711(6) . ?
B6 C2 1.722(7) . ?
B6 B10 1.748(7) . ?
B6 B11 1.796(8) . ?
B6 H3 1.0675 . ?
B7 C2 1.692(6) . ?
B7 B8 1.745(7) . ?
B7 B12 1.748(7) . ?
B7 B11 1.788(7) . ?
B7 H10 1.0714 . ?
B8 B9 1.782(7) . ?
B8 B12 1.792(7) . ?
B8 H9 1.0914 . ?
B9 B12 1.754(7) . ?
B9 B10 1.774(8) . ?
B9 H8 1.0364 . ?
B10 B12 1.781(8) . ?
B10 B11 1.787(8) . ?
B10 H7 1.1038 . ?
B11 C2 1.709(6) . ?
B11 B12 1.794(7) . ?
B11 H11 1.0388 . ?
B12 H12 1.0485 . ?
C1 C2 1.699(6) . ?
C1 S1 1.772(4) . ?
C2 S2 1.780(4) . ?
C3 C4 1.403(5) . ?
C3 H3A 0.9597 . ?
C3 H3B 0.9603 . ?
C4 C5 1.495(5) . ?
C4 S1 1.821(4) . ?
C5 C6 1.367(6) . ?
C5 C10 1.375(6) . ?
C6 C7 1.372(6) . ?
C6 H6 0.9300 . ?
C7 C8 1.408(7) . ?
C7 H7A 0.9300 . ?
C8 C9 1.396(6) . ?
C8 C11 1.406(6) . ?
C9 C10 1.389(6) . ?
C9 H9A 0.9300 . ?
C10 H10A 0.9300 . ?
C11 C12 1.175(6) . ?
C12 H12A 0.9300 . ?
C13 C14 1.399(6) . ?
C13 C18 1.409(6) . ?
C13 C19 1.481(6) . ?
C14 C15 1.385(6) . ?
C14 H14 0.9800 . ?
C15 C16 1.416(6) . ?
C15 H15 0.9800 . ?
C16 C17 1.397(6) . ?
C16 C20 1.501(6) . ?
C17 C18 1.403(6) . ?
C17 H17 0.9800 . ?
C18 H18 0.9800 . ?
C19 H19A 0.9600 . ?
C19 H19B 0.9600 . ?
C19 H19C 0.9600 . ?
C20 C22 1.509(7) . ?
C20 C21 1.519(7) . ?
C20 H20 0.9800 . ?
C21 H21A 0.9600 . ?
C21 H21B 0.9600 . ?
C21 H21C 0.9600 . ?
C22 H22A 0.9600 . ?
C22 H22B 0.9600 . ?
C22 H22C 0.9600 . ?
